data_9010230
loop_
_publ_author_name
'Dzikowski, T. J.'
'Groat, L. A.'
'Grew, E. S.'

_publ_section_title
;The geometric effects of VFe2+ for VMg substitution on the crystal structures
 of the grandidierite-ominelite series Sample: G12 Locality: Zimbabwe
;
_journal_name_full 'American Mineralogist'
_journal_page_first 863
_journal_page_last 872
_journal_paper_doi 10.2138/am.2007.2275
_journal_volume 92
_journal_year 2007
_chemical_compound_source Zimbabwe
_chemical_formula_sum 'Al3 B Fe0.274 Mg0.726 O9 Si'
_chemical_name_mineral Grandidierite
_space_group_IT_number 62
_symmetry_space_group_name_Hall '-P 2c 2ab'
_symmetry_space_group_name_H-M 'P b n m'
_cell_angle_alpha 90
_cell_angle_beta 90
_cell_angle_gamma 90
_cell_length_a 10.3347
_cell_length_b 11.0034
_cell_length_c 5.7627
_cell_formula_units_Z 4
_cell_volume 655.316
_database_code_amcsd 0004351
_exptl_crystal_density_diffrn 3.008
_cod_original_formula_sum '(Mg.726 Fe.274) Al3 B Si O9'
_cod_database_code 9010230

loop_
_space_group_symop_operation_xyz
x,y,z
x,y,1/2-z
-x,-y,1/2+z
1/2+x,1/2-y,1/2+z
1/2-x,1/2+y,1/2-z
1/2-x,1/2+y,z
1/2+x,1/2-y,-z
-x,-y,-z

loop_
_atom_site_aniso_label
_atom_site_aniso_U_11
_atom_site_aniso_U_22
_atom_site_aniso_U_33
_atom_site_aniso_U_12
_atom_site_aniso_U_13
_atom_site_aniso_U_23
Mg 0.00970 0.00770 0.00690 -0.00170 0.00000 0.00000
Fe 0.00970 0.00770 0.00690 -0.00170 0.00000 0.00000
Al1 0.00640 0.00650 0.00490 0.00020 0.00000 -0.00010
Al2 0.00560 0.00760 0.00470 0.00000 0.00020 0.00050
Al3 0.00570 0.00710 0.00530 0.00000 0.00000 0.00000
B 0.00800 0.00900 0.00700 0.00010 0.00000 0.00000
Si 0.00710 0.00600 0.00550 -0.00010 0.00000 0.00000
O1 0.00740 0.00750 0.01290 -0.00010 0.00000 0.00000
O2 0.00720 0.00800 0.00540 0.00010 0.00000 0.00000
O3 0.00630 0.01020 0.00610 0.00050 0.00000 0.00000
O4 0.01040 0.00720 0.00640 0.00090 0.00000 0.00000
O5 0.00720 0.00730 0.00610 -0.00020 0.00000 0.00000
O6 0.01070 0.00680 0.00760 0.00040 -0.00150 0.00020
O7 0.00670 0.01330 0.00600 0.00010 0.00010 0.00100

loop_
_atom_site_label
_atom_site_fract_x
_atom_site_fract_y
_atom_site_fract_z
_atom_site_occupancy
_atom_site_U_iso_or_equiv
Mg 0.09348 0.21897 0.25000 0.72600 0.00810
Fe 0.09348 0.21897 0.25000 0.27400 0.00810
Al1 0.00000 0.00000 0.00000 1.00000 0.00600
Al2 0.50000 0.00000 0.00000 1.00000 0.00600
Al3 0.22641 0.44796 0.25000 1.00000 0.00600
B 0.25100 0.00020 0.75000 1.00000 0.00800
Si 0.43394 0.26340 0.25000 1.00000 0.00620
O1 0.27580 0.28920 0.25000 1.00000 0.00930
O2 0.11830 0.02140 0.25000 1.00000 0.00690
O3 0.12090 -0.00370 0.75000 1.00000 0.00750
O4 0.47380 0.12030 0.25000 1.00000 0.00790
O5 0.54640 0.09920 0.75000 1.00000 0.00690
O6 -0.00728 0.17070 -0.02280 1.00000 0.00840
O7 0.18070 0.50113 -0.04550 1.00000 0.00870

loop_
_cod_related_entry_id
_cod_related_entry_database
_cod_related_entry_code
1 AMCSD 0004351
